data_2220481
loop_
_publ_author_name
'Badshah, Amir'
'Hasan, Aurangzeb'
'Barbar\'in, Cecilia R.'
'Abbas, Asghar'
'Ali, Sajid'

_publ_section_title
;
 Ethyl
 6-(4-ethoxyphenyl)-4-(furan-2-yl)-2-oxocyclohex-3-ene-1-carboxylate
;
_journal_coeditor_code FB2116
_journal_issue 1
_journal_name_full 'Acta Crystallographica Section E'
_journal_page_first o70
_journal_paper_doi 10.1107/S1600536808040130
_journal_volume 65
_journal_year 2009
_chemical_formula_iupac 'C21 H22 O5'
_chemical_formula_moiety 'C21 H22 O5'
_chemical_formula_sum 'C21 H22 O5'
_chemical_formula_weight 354.39
_chemical_melting_point 388
_chemical_name_systematic
;
(1<i>SR</i>,6<i>RS</i>)-Ethyl
6-(4-ethoxyphenyl)-4-(furan-2-yl)-2-oxocyclohex-3-ene-1-carboxylate
;
_space_group_IT_number 14
_symmetry_cell_setting monoclinic
_symmetry_space_group_name_Hall '-P 2yn'
_symmetry_space_group_name_H-M 'P 1 21/n 1'
_atom_sites_solution_hydrogens difmap
_atom_sites_solution_primary direct
_atom_sites_solution_secondary difmap
_audit_creation_method SHELXL-97
_cell_angle_alpha 90.00
_cell_angle_beta 104.07(2)
_cell_angle_gamma 90.00
_cell_formula_units_Z 4
_cell_length_a 7.361(3)
_cell_length_b 17.350(4)
_cell_length_c 14.473(3)
_cell_measurement_reflns_used 86
_cell_measurement_temperature 298(2)
_cell_measurement_theta_max 12.90
_cell_measurement_theta_min 4.58
_cell_volume 1792.9(9)
_computing_cell_refinement 'XSCANS (Siemens, 1999)'
_computing_data_collection 'XSCANS (Siemens, 1999)'
_computing_data_reduction 'XSCANS (Siemens, 1999)'
_computing_molecular_graphics
;
SHELXTL-Plus (Sheldrick, 2008) and Mercury (Macrae <i>et al.</i>,
2006)
;
_computing_publication_material 'SHELXTL-Plus (Sheldrick, 2008)'
_computing_structure_refinement 'SHELXTL-Plus (Sheldrick, 2008)'
_computing_structure_solution 'SHELXTL-Plus (Sheldrick, 2008)'
_diffrn_ambient_temperature 298(2)
_diffrn_measured_fraction_theta_full 0.998
_diffrn_measured_fraction_theta_max 0.998
_diffrn_measurement_device_type 'Bruker P4'
_diffrn_measurement_method \w
_diffrn_radiation_monochromator graphite
_diffrn_radiation_source 'fine-focus sealed tube'
_diffrn_radiation_type MoK\a
_diffrn_radiation_wavelength 0.71073
_diffrn_reflns_av_R_equivalents 0.0205
_diffrn_reflns_av_sigmaI/netI 0.0278
_diffrn_reflns_limit_h_max 4
_diffrn_reflns_limit_h_min -10
_diffrn_reflns_limit_k_max 1
_diffrn_reflns_limit_k_min -24
_diffrn_reflns_limit_l_max 20
_diffrn_reflns_limit_l_min -20
_diffrn_reflns_number 8745
_diffrn_reflns_theta_full 29.99
_diffrn_reflns_theta_max 29.99
_diffrn_reflns_theta_min 2.35
_diffrn_standards_decay_% 3.44
_diffrn_standards_interval_count 97
_diffrn_standards_number 3
_exptl_absorpt_coefficient_mu 0.093
_exptl_absorpt_correction_type none
_exptl_crystal_colour yellow
_exptl_crystal_density_diffrn 1.313
_exptl_crystal_density_method 'not measured'
_exptl_crystal_description Prism
_exptl_crystal_F_000 752
_exptl_crystal_size_max 0.60
_exptl_crystal_size_mid 0.40
_exptl_crystal_size_min 0.40
_refine_diff_density_max 0.272
_refine_diff_density_min -0.173
_refine_ls_extinction_method none
_refine_ls_goodness_of_fit_ref 1.056
_refine_ls_hydrogen_treatment constr
_refine_ls_matrix_type full
_refine_ls_number_constraints 86
_refine_ls_number_parameters 237
_refine_ls_number_reflns 5218
_refine_ls_number_restraints 0
_refine_ls_restrained_S_all 1.056
_refine_ls_R_factor_all 0.0692
_refine_ls_R_factor_gt 0.0473
_refine_ls_shift/su_max 0.000
_refine_ls_shift/su_mean 0.000
_refine_ls_structure_factor_coef Fsqd
_refine_ls_weighting_details 'calc w=1/[\s^2^(Fo^2^)+(0.057P)^2^+0.3325P] where P=(Fo^2^+2Fc^2^)/3'
_refine_ls_weighting_scheme calc
_refine_ls_wR_factor_gt 0.1208
_refine_ls_wR_factor_ref 0.1349
_reflns_number_gt 3806
_reflns_number_total 5218
_reflns_threshold_expression I>2\s(I)
_cod_data_source_file fb2116.cif
_cod_data_source_block I
_cod_original_cell_volume 1792.8(9)
_cod_original_sg_symbol_H-M 'P 21/n'
_cod_database_code 2220481
_cod_database_fobs_code 2220481

loop_
_symmetry_equiv_pos_as_xyz
'x, y, z'
'-x+1/2, y+1/2, -z+1/2'
'-x, -y, -z'
'x-1/2, -y-1/2, z-1/2'

loop_
_atom_site_type_symbol
_atom_site_label
_atom_site_fract_x
_atom_site_fract_y
_atom_site_fract_z
_atom_site_U_iso_or_equiv
_atom_site_adp_type
_atom_site_calc_flag
_atom_site_refinement_flags
_atom_site_occupancy
_atom_site_disorder_assembly
_atom_site_disorder_group
O O1 -0.07980(14) 0.45302(6) 0.31575(9) 0.0611(3) Uani d . 1 . .
O O2 0.43726(17) 0.45205(7) 0.60674(8) 0.0646(3) Uani d . 1 . .
O O3 0.67391(17) 0.29800(7) 0.65190(8) 0.0627(3) Uani d . 1 . .
O O4 0.86811(14) 0.37514(6) 0.59822(8) 0.0571(3) Uani d . 1 . .
O O5 1.03226(14) 0.08582(5) 0.40318(7) 0.0495(2) Uani d . 1 . .
C C1 -0.2189(2) 0.45660(10) 0.23520(15) 0.0697(5) Uani d . 1 . .
H H1A -0.3227 0.4888 0.2267 0.084 Uiso calc R 1 . .
C C2 -0.1874(2) 0.40812(10) 0.16994(13) 0.0642(4) Uani d . 1 . .
H H2A -0.2628 0.4004 0.1090 0.077 Uiso calc R 1 . .
C C3 -0.0168(2) 0.37048(9) 0.21122(11) 0.0514(3) Uani d . 1 . .
H H3A 0.0416 0.3328 0.1829 0.062 Uiso calc R 1 . .
C C4 0.04471(17) 0.39962(7) 0.29930(10) 0.0439(3) Uani d . 1 . .
C C5 0.21001(17) 0.38693(7) 0.37425(10) 0.0411(3) Uani d . 1 . .
C C6 0.23954(19) 0.42500(8) 0.45737(11) 0.0488(3) Uani d . 1 . .
H H6A 0.1459 0.4574 0.4679 0.059 Uiso calc R 1 . .
C C7 0.4111(2) 0.41770(8) 0.53120(10) 0.0471(3) Uani d . 1 . .
C C8 0.56299(18) 0.36875(7) 0.50669(9) 0.0422(3) Uani d . 1 . .
H H8A 0.6283 0.4004 0.4688 0.051 Uiso calc R 1 . .
C C9 0.47735(17) 0.29939(7) 0.44584(9) 0.0394(3) Uani d . 1 . .
H H9A 0.3986 0.2718 0.4806 0.047 Uiso calc R 1 . .
C C10 0.34964(17) 0.33007(8) 0.35447(9) 0.0415(3) Uani d . 1 . .
H H10A 0.4249 0.3548 0.3165 0.050 Uiso calc R 1 . .
H H10B 0.2835 0.2874 0.3179 0.050 Uiso calc R 1 . .
C C11 0.7048(2) 0.34303(8) 0.59512(9) 0.0457(3) Uani d . 1 . .
C C12 1.0290(2) 0.34644(11) 0.66794(13) 0.0672(5) Uani d . 1 . .
H H12A 0.9931 0.3332 0.7262 0.081 Uiso calc R 1 . .
H H12B 1.1248 0.3860 0.6827 0.081 Uiso calc R 1 . .
C C13 1.1037(3) 0.27755(12) 0.62977(14) 0.0757(5) Uani d . 1 . .
H H13A 1.2236 0.2645 0.6702 0.114 Uiso calc R 1 . .
H H13B 1.1170 0.2882 0.5667 0.114 Uiso calc R 1 . .
H H13C 1.0189 0.2352 0.6277 0.114 Uiso calc R 1 . .
C C14 0.62510(16) 0.24380(7) 0.43058(8) 0.0373(2) Uani d . 1 . .
C C15 0.6367(2) 0.17049(8) 0.46933(10) 0.0454(3) Uani d . 1 . .
H H15A 0.5501 0.1555 0.5031 0.054 Uiso calc R 1 . .
C C16 0.7726(2) 0.11937(8) 0.45920(10) 0.0482(3) Uani d . 1 . .
H H16A 0.7773 0.0705 0.4861 0.058 Uiso calc R 1 . .
C C17 0.90234(17) 0.14023(7) 0.40922(9) 0.0381(3) Uani d . 1 . .
C C18 0.89386(18) 0.21308(7) 0.36978(10) 0.0420(3) Uani d . 1 . .
H H18A 0.9803 0.2279 0.3358 0.050 Uiso calc R 1 . .
C C19 0.75621(18) 0.26366(7) 0.38113(10) 0.0431(3) Uani d . 1 . .
H H19A 0.7518 0.3126 0.3546 0.052 Uiso calc R 1 . .
C C20 1.1525(2) 0.10138(8) 0.34250(11) 0.0516(3) Uani d . 1 . .
H H20A 1.2328 0.1449 0.3665 0.062 Uiso calc R 1 . .
H H20B 1.0795 0.1137 0.2789 0.062 Uiso calc R 1 . .
C C21 1.2679(3) 0.03130(10) 0.33988(16) 0.0721(5) Uani d . 1 . .
H H21A 1.3438 0.0389 0.2953 0.108 Uiso calc R 1 . .
H H21B 1.1871 -0.0122 0.3206 0.108 Uiso calc R 1 . .
H H21C 1.3471 0.0220 0.4021 0.108 Uiso calc R 1 . .

loop_
_atom_site_aniso_label
_atom_site_aniso_U_11
_atom_site_aniso_U_22
_atom_site_aniso_U_33
_atom_site_aniso_U_12
_atom_site_aniso_U_13
_atom_site_aniso_U_23
O1 0.0433(5) 0.0450(5) 0.0870(8) 0.0109(4) 0.0004(5) -0.0034(5)
O2 0.0676(7) 0.0628(7) 0.0603(6) 0.0169(5) 0.0094(5) -0.0202(5)
O3 0.0758(8) 0.0597(7) 0.0523(6) 0.0065(6) 0.0152(5) 0.0072(5)
O4 0.0461(6) 0.0526(6) 0.0649(6) 0.0054(4) -0.0016(5) 0.0015(5)
O5 0.0533(6) 0.0412(5) 0.0612(6) 0.0136(4) 0.0276(5) 0.0092(4)
C1 0.0432(8) 0.0489(8) 0.1032(14) 0.0069(6) -0.0088(8) 0.0089(9)
C2 0.0507(8) 0.0561(9) 0.0740(10) -0.0053(7) -0.0081(7) 0.0176(8)
C3 0.0451(7) 0.0488(7) 0.0575(8) -0.0019(6) 0.0068(6) 0.0090(6)
C4 0.0351(6) 0.0335(6) 0.0620(8) 0.0017(5) 0.0095(5) 0.0077(5)
C5 0.0351(6) 0.0344(6) 0.0540(7) 0.0007(5) 0.0110(5) 0.0047(5)
C6 0.0429(7) 0.0422(7) 0.0612(8) 0.0107(6) 0.0123(6) -0.0033(6)
C7 0.0482(7) 0.0392(6) 0.0532(7) 0.0068(5) 0.0109(6) -0.0051(6)
C8 0.0409(6) 0.0375(6) 0.0467(6) 0.0037(5) 0.0078(5) -0.0007(5)
C9 0.0384(6) 0.0371(6) 0.0435(6) 0.0038(5) 0.0119(5) -0.0010(5)
C10 0.0360(6) 0.0418(6) 0.0458(6) 0.0034(5) 0.0083(5) -0.0012(5)
C11 0.0514(7) 0.0393(6) 0.0442(7) 0.0092(6) 0.0076(5) -0.0061(5)
C12 0.0538(9) 0.0695(10) 0.0660(10) 0.0137(8) -0.0094(7) -0.0107(8)
C13 0.0679(11) 0.0849(13) 0.0670(10) 0.0279(10) 0.0021(8) -0.0060(9)
C14 0.0368(6) 0.0366(6) 0.0381(6) 0.0038(5) 0.0081(5) -0.0020(5)
C15 0.0512(7) 0.0416(7) 0.0499(7) 0.0034(5) 0.0251(6) 0.0051(5)
C16 0.0597(8) 0.0352(6) 0.0572(8) 0.0075(6) 0.0286(6) 0.0095(6)
C17 0.0392(6) 0.0354(6) 0.0405(6) 0.0052(5) 0.0111(5) 0.0006(5)
C18 0.0389(6) 0.0400(6) 0.0502(7) 0.0018(5) 0.0169(5) 0.0074(5)
C19 0.0424(7) 0.0354(6) 0.0529(7) 0.0041(5) 0.0144(5) 0.0083(5)
C20 0.0475(7) 0.0490(7) 0.0645(9) 0.0072(6) 0.0260(7) 0.0040(6)
C21 0.0684(11) 0.0543(9) 0.1091(15) 0.0148(8) 0.0516(11) 0.0028(9)

loop_
_atom_type_symbol
_atom_type_description
_atom_type_scat_dispersion_real
_atom_type_scat_dispersion_imag
_atom_type_scat_source
C C 0.0033 0.0016 'International Tables Vol C Tables 4.2.6.8 and 6.1.1.4'
H H 0.0000 0.0000 'International Tables Vol C Tables 4.2.6.8 and 6.1.1.4'
O O 0.0106 0.0060 'International Tables Vol C Tables 4.2.6.8 and 6.1.1.4'

loop_
_geom_angle_atom_site_label_1
_geom_angle_atom_site_label_2
_geom_angle_atom_site_label_3
_geom_angle_site_symmetry_1
_geom_angle_site_symmetry_3
_geom_angle
_geom_angle_publ_flag
C1 O1 C4 . . 106.29(13) ?
C11 O4 C12 . . 117.70(13) ?
C17 O5 C20 . . 117.53(10) ?
C2 C1 O1 . . 110.96(14) ?
C2 C1 H1A . . 124.5 ?
O1 C1 H1A . . 124.5 ?
C1 C2 C3 . . 106.45(15) ?
C1 C2 H2A . . 126.8 ?
C3 C2 H2A . . 126.8 ?
C4 C3 C2 . . 106.68(15) ?
C4 C3 H3A . . 126.7 ?
C2 C3 H3A . . 126.7 ?
C3 C4 O1 . . 109.60(12) ?
C3 C4 C5 . . 133.38(13) ?
O1 C4 C5 . . 117.00(13) ?
C6 C5 C4 . . 121.59(12) ?
C6 C5 C10 . . 121.65(12) ?
C4 C5 C10 . . 116.75(12) ?
C5 C6 C7 . . 122.71(12) ?
C5 C6 H6A . . 118.6 ?
C7 C6 H6A . . 118.6 ?
O2 C7 C6 . . 122.59(13) ?
O2 C7 C8 . . 121.33(13) ?
C6 C7 C8 . . 115.95(12) ?
C11 C8 C7 . . 111.43(11) ?
C11 C8 C9 . . 110.98(11) ?
C7 C8 C9 . . 110.55(11) ?
C11 C8 H8A . . 107.9 ?
C7 C8 H8A . . 107.9 ?
C9 C8 H8A . . 107.9 ?
C14 C9 C10 . . 114.30(10) ?
C14 C9 C8 . . 112.04(10) ?
C10 C9 C8 . . 107.80(10) ?
C14 C9 H9A . . 107.5 ?
C10 C9 H9A . . 107.5 ?
C8 C9 H9A . . 107.5 ?
C5 C10 C9 . . 111.80(11) ?
C5 C10 H10A . . 109.3 ?
C9 C10 H10A . . 109.3 ?
C5 C10 H10B . . 109.3 ?
C9 C10 H10B . . 109.3 ?
H10A C10 H10B . . 107.9 ?
O3 C11 O4 . . 125.33(13) ?
O3 C11 C8 . . 124.65(14) ?
O4 C11 C8 . . 109.97(12) ?
O4 C12 C13 . . 109.51(13) ?
O4 C12 H12A . . 109.8 ?
C13 C12 H12A . . 109.8 ?
O4 C12 H12B . . 109.8 ?
C13 C12 H12B . . 109.8 ?
H12A C12 H12B . . 108.2 ?
C12 C13 H13A . . 109.5 ?
C12 C13 H13B . . 109.5 ?
H13A C13 H13B . . 109.5 ?
C12 C13 H13C . . 109.5 ?
H13A C13 H13C . . 109.5 ?
H13B C13 H13C . . 109.5 ?
C19 C14 C15 . . 117.27(11) ?
C19 C14 C9 . . 122.46(11) ?
C15 C14 C9 . . 120.24(11) ?
C16 C15 C14 . . 121.73(12) ?
C16 C15 H15A . . 119.1 ?
C14 C15 H15A . . 119.1 ?
C15 C16 C17 . . 120.16(12) ?
C15 C16 H16A . . 119.9 ?
C17 C16 H16A . . 119.9 ?
O5 C17 C16 . . 116.00(11) ?
O5 C17 C18 . . 124.71(11) ?
C16 C17 C18 . . 119.28(11) ?
C19 C18 C17 . . 119.55(12) ?
C19 C18 H18A . . 120.2 ?
C17 C18 H18A . . 120.2 ?
C14 C19 C18 . . 122.01(12) ?
C14 C19 H19A . . 119.0 ?
C18 C19 H19A . . 119.0 ?
O5 C20 C21 . . 107.84(12) ?
O5 C20 H20A . . 110.1 ?
C21 C20 H20A . . 110.1 ?
O5 C20 H20B . . 110.1 ?
C21 C20 H20B . . 110.1 ?
H20A C20 H20B . . 108.5 ?
C20 C21 H21A . . 109.5 ?
C20 C21 H21B . . 109.5 ?
H21A C21 H21B . . 109.5 ?
C20 C21 H21C . . 109.5 ?
H21A C21 H21C . . 109.5 ?
H21B C21 H21C . . 109.5 ?

loop_
_geom_bond_atom_site_label_1
_geom_bond_atom_site_label_2
_geom_bond_site_symmetry_2
_geom_bond_distance
_geom_bond_publ_flag
O1 C1 . 1.353(2) ?
O1 C4 . 1.3642(16) ?
O2 C7 . 1.2186(17) ?
O3 C11 . 1.1949(18) ?
O4 C11 . 1.3157(18) ?
O4 C12 . 1.4449(18) ?
O5 C17 . 1.3616(15) ?
O5 C20 . 1.4164(17) ?
C1 C2 . 1.327(3) ?
C1 H1A . 0.9300 ?
C2 C3 . 1.413(2) ?
C2 H2A . 0.9300 ?
C3 C4 . 1.344(2) ?
C3 H3A . 0.9300 ?
C4 C5 . 1.4367(19) ?
C5 C6 . 1.343(2) ?
C5 C10 . 1.5015(18) ?
C6 C7 . 1.448(2) ?
C6 H6A . 0.9300 ?
C7 C8 . 1.5133(19) ?
C8 C11 . 1.5090(19) ?
C8 C9 . 1.5334(18) ?
C8 H8A . 0.9800 ?
C9 C14 . 1.5095(17) ?
C9 C10 . 1.5204(18) ?
C9 H9A . 0.9800 ?
C10 H10A . 0.9700 ?
C10 H10B . 0.9700 ?
C12 C13 . 1.478(2) ?
C12 H12A . 0.9700 ?
C12 H12B . 0.9700 ?
C13 H13A . 0.9600 ?
C13 H13B . 0.9600 ?
C13 H13C . 0.9600 ?
C14 C19 . 1.3776(18) ?
C14 C15 . 1.3842(18) ?
C15 C16 . 1.3710(19) ?
C15 H15A . 0.9300 ?
C16 C17 . 1.3791(18) ?
C16 H16A . 0.9300 ?
C17 C18 . 1.3820(17) ?
C18 C19 . 1.3801(18) ?
C18 H18A . 0.9300 ?
C19 H19A . 0.9300 ?
C20 C21 . 1.489(2) ?
C20 H20A . 0.9700 ?
C20 H20B . 0.9700 ?
C21 H21A . 0.9600 ?
C21 H21B . 0.9600 ?
C21 H21C . 0.9600 ?

loop_
_geom_hbond_atom_site_label_D
_geom_hbond_atom_site_label_H
_geom_hbond_atom_site_label_A
_geom_hbond_site_symmetry_A
_geom_hbond_distance_DH
_geom_hbond_distance_HA
_geom_hbond_distance_DA
_geom_hbond_angle_DHA
_geom_hbond_publ_flag
C3 H3A O3 4_565 0.93 2.55 3.441(2) 160 y
C6 H6A O1 1_555 0.93 2.42 2.761(2) 102 y
C19 H19A Cg 1_655 0.93 2.82 3.641(2) 147 y
C21 H21A Cg 2_645 0.96 2.94 3.546(3) 122 y

loop_
_geom_torsion_atom_site_label_1
_geom_torsion_atom_site_label_2
_geom_torsion_atom_site_label_3
_geom_torsion_atom_site_label_4
_geom_torsion_site_symmetry_1
_geom_torsion_site_symmetry_2
_geom_torsion_site_symmetry_3
_geom_torsion_site_symmetry_4
_geom_torsion
_geom_torsion_publ_flag
C4 O1 C1 C2 . . . . 0.19(19) ?
O1 C1 C2 C3 . . . . 0.2(2) ?
C1 C2 C3 C4 . . . . -0.55(18) ?
C2 C3 C4 O1 . . . . 0.68(16) ?
C2 C3 C4 C5 . . . . -177.72(14) ?
C1 O1 C4 C3 . . . . -0.55(16) ?
C1 O1 C4 C5 . . . . 178.14(13) ?
C3 C4 C5 C6 . . . . 179.29(15) ?
O1 C4 C5 C6 . . . . 0.99(19) ?
C3 C4 C5 C10 . . . . 0.3(2) ?
O1 C4 C5 C10 . . . . -177.97(11) ?
C4 C5 C6 C7 . . . . -175.17(13) ?
C10 C5 C6 C7 . . . . 3.7(2) ?
C5 C6 C7 O2 . . . . -179.68(15) ?
C5 C6 C7 C8 . . . . 4.3(2) ?
O2 C7 C8 C11 . . . . 23.0(2) ?
C6 C7 C8 C11 . . . . -160.97(12) ?
O2 C7 C8 C9 . . . . 146.87(14) ?
C6 C7 C8 C9 . . . . -37.06(17) ?
C11 C8 C9 C14 . . . . -48.49(15) ?
C7 C8 C9 C14 . . . . -172.65(11) ?
C11 C8 C9 C10 . . . . -175.09(11) ?
C7 C8 C9 C10 . . . . 60.74(14) ?
C6 C5 C10 C9 . . . . 21.98(18) ?
C4 C5 C10 C9 . . . . -159.07(11) ?
C14 C9 C10 C5 . . . . -178.13(10) ?
C8 C9 C10 C5 . . . . -52.86(14) ?
C12 O4 C11 O3 . . . . 8.9(2) ?
C12 O4 C11 C8 . . . . -168.69(12) ?
C7 C8 C11 O3 . . . . 68.81(17) ?
C9 C8 C11 O3 . . . . -54.86(17) ?
C7 C8 C11 O4 . . . . -113.62(13) ?
C9 C8 C11 O4 . . . . 122.71(12) ?
C11 O4 C12 C13 . . . . 83.8(2) ?
C10 C9 C14 C19 . . . . 58.90(16) ?
C8 C9 C14 C19 . . . . -64.11(16) ?
C10 C9 C14 C15 . . . . -123.20(13) ?
C8 C9 C14 C15 . . . . 113.80(14) ?
C19 C14 C15 C16 . . . . 0.0(2) ?
C9 C14 C15 C16 . . . . -178.05(13) ?
C14 C15 C16 C17 . . . . -0.1(2) ?
C20 O5 C17 C16 . . . . 172.14(13) ?
C20 O5 C17 C18 . . . . -8.22(19) ?
C15 C16 C17 O5 . . . . 179.78(13) ?
C15 C16 C17 C18 . . . . 0.1(2) ?
O5 C17 C18 C19 . . . . -179.55(13) ?
C16 C17 C18 C19 . . . . 0.1(2) ?
C15 C14 C19 C18 . . . . 0.2(2) ?
C9 C14 C19 C18 . . . . 178.21(12) ?
C17 C18 C19 C14 . . . . -0.3(2) ?
C17 O5 C20 C21 . . . . -174.37(14) ?

loop_
_cod_related_entry_id
_cod_related_entry_database
_cod_related_entry_code
1 ChemSpider 3376113
